data_4131065
loop_
_publ_author_name
'Mikherdov, Alexander S.'
'Kinzhalov, Mikhail A.'
'Novikov, Alexander S.'
'Boyarskiy, Vadim P.'
'Boyarskaya, Irina A.'
'Dar'in, Dmitry V.'
'Starova, Galina L.'
'Kukushkin, Vadim Yu'

_publ_section_title
;
 Difference in Energy between Two Distinct Types of Chalcogen Bonds Drives
 Regioisomerization of Binuclear (Diaminocarbene)Pd<sup>II</sup>
 Complexes.
;
_journal_issue 42
_journal_name_full 'Journal of the American Chemical Society'
_journal_page_first 14129
_journal_page_last 14137
_journal_paper_doi 10.1021/jacs.6b09133
_journal_volume 138
_journal_year 2016
_chemical_formula_moiety 'C39 H38 Cl2 N6 Pd2 S, C4 H10 O'
_chemical_formula_sum 'C43 H48 Cl2 N6 O Pd2 S'
_chemical_formula_weight 980.63
_space_group_crystal_system monoclinic
_space_group_IT_number 14
_space_group_name_Hall '-P 2ybc'
_space_group_name_H-M_alt 'P 1 21/c 1'
_atom_sites_solution_hydrogens geom
_atom_sites_solution_primary direct
_atom_sites_solution_secondary difmap
_audit_creation_date 2015-01-19
_audit_creation_method
;
  Olex2 1.2-ac2
  (compiled 2012.03.27 svn.r2268, GUI svn.r4156)
;
_cell_angle_alpha 90.00
_cell_angle_beta 90.7589(14)
_cell_angle_gamma 90.00
_cell_formula_units_Z 4
_cell_length_a 8.07769(12)
_cell_length_b 19.4303(3)
_cell_length_c 27.7228(5)
_cell_measurement_reflns_used 17502
_cell_measurement_temperature 100(2)
_cell_measurement_theta_max 76.4348
_cell_measurement_theta_min 3.1859
_cell_volume 4350.77(12)
_computing_cell_refinement
;
CrysAlisPro, Agilent Technologies,
Version 1.171.36.20 (release 27-06-2012 CrysAlis171 .NET)
(compiled Jul 11 2012,15:38:31)
;
_computing_data_collection
;
CrysAlisPro, Agilent Technologies,
Version 1.171.36.20 (release 27-06-2012 CrysAlis171 .NET)
(compiled Jul 11 2012,15:38:31)
;
_computing_data_reduction
;
CrysAlisPro, Agilent Technologies,
Version 1.171.36.20 (release 27-06-2012 CrysAlis171 .NET)
(compiled Jul 11 2012,15:38:31)
;
_computing_molecular_graphics
;
O. V. Dolomanov, L. J. Bourhis, R. J. Gildea, J. A. K. Howard and H. Puschmann,
OLEX2: a complete structure solution, refinement and analysis program.
J. Appl. Cryst. (2009). 42, 339-341.
;
_computing_publication_material
;
O. V. Dolomanov, L. J. Bourhis, R. J. Gildea, J. A. K. Howard and H. Puschmann,
OLEX2: a complete structure solution, refinement and analysis program.
J. Appl. Cryst. (2009). 42, 339-341.
;
_computing_structure_refinement
;
SHELXL, G.M. Sheldrick, Acta Cryst.
(2008). A64, 112-122
;
_computing_structure_solution
;
SHELXS, G.M. Sheldrick, Acta Cryst.
(2008). A64, 112-122
;
_diffrn_ambient_temperature 100(2)
_diffrn_detector_area_resol_mean 10.3829
_diffrn_measured_fraction_theta_full 0.9970
_diffrn_measured_fraction_theta_max 0.9970
_diffrn_measurement_details
;
#__ type_ start__ end____ width___ exp.time_
  1 omega  -86.00  -18.00   1.0000    1.0000
omega____ theta____ kappa____ phi______ frames
    -      -41.1287  126.0000   30.0000 68

#__ type_ start__ end____ width___ exp.time_
  2 omega  -50.00   30.00   1.0000    1.0000
omega____ theta____ kappa____ phi______ frames
    -      -41.1287   38.0000  150.0000 80

#__ type_ start__ end____ width___ exp.time_
  3 omega -136.00 -103.00   1.0000    3.0000
omega____ theta____ kappa____ phi______ frames
    -      -61.5000 -112.0000   60.0000 33

#__ type_ start__ end____ width___ exp.time_
  4 omega -118.00  -92.00   1.0000    3.0000
omega____ theta____ kappa____ phi______ frames
    -      -61.5000 -112.0000 -120.0000 26

#__ type_ start__ end____ width___ exp.time_
  5 omega   71.00   96.00   1.0000    3.0000
omega____ theta____ kappa____ phi______ frames
    -      113.0000  -45.0000   60.0000 25

#__ type_ start__ end____ width___ exp.time_
  6 omega   80.00  106.00   1.0000    3.0000
omega____ theta____ kappa____ phi______ frames
    -      113.0000  153.0000  -90.0000 26

#__ type_ start__ end____ width___ exp.time_
  7 omega  145.00  178.00   1.0000    3.0000
omega____ theta____ kappa____ phi______ frames
    -      113.0000  112.0000  -30.0000 33

#__ type_ start__ end____ width___ exp.time_
  8 omega   87.00  113.00   1.0000    3.0000
omega____ theta____ kappa____ phi______ frames
    -      113.0000  178.0000  -30.0000 26

#__ type_ start__ end____ width___ exp.time_
  9 omega   35.00   76.00   1.0000    3.0000
omega____ theta____ kappa____ phi______ frames
    -      113.0000  -30.0000 -180.0000 41

#__ type_ start__ end____ width___ exp.time_
 10 omega   52.00   98.00   1.0000    3.0000
omega____ theta____ kappa____ phi______ frames
    -      113.0000  -45.0000  -60.0000 46

#__ type_ start__ end____ width___ exp.time_
 11 omega   65.00   94.00   1.0000    3.0000
omega____ theta____ kappa____ phi______ frames
    -      113.0000  -95.0000   90.0000 29

#__ type_ start__ end____ width___ exp.time_
 12 omega   44.00   90.00   1.0000    3.0000
omega____ theta____ kappa____ phi______ frames
    -      113.0000  -30.0000  -90.0000 46

#__ type_ start__ end____ width___ exp.time_
 13 omega   31.00  104.00   1.0000    3.0000
omega____ theta____ kappa____ phi______ frames
    -      113.0000  -15.0000 -150.0000 73

#__ type_ start__ end____ width___ exp.time_
 14 omega  122.00  156.00   1.0000    3.0000
omega____ theta____ kappa____ phi______ frames
    -      113.0000  -15.0000 -150.0000 34

#__ type_ start__ end____ width___ exp.time_
 15 omega   55.00   81.00   1.0000    3.0000
omega____ theta____ kappa____ phi______ frames
    -      113.0000  -61.0000  -30.0000 26

#__ type_ start__ end____ width___ exp.time_
 16 omega   84.00  123.00   1.0000    3.0000
omega____ theta____ kappa____ phi______ frames
    -      113.0000  178.0000  -60.0000 39

#__ type_ start__ end____ width___ exp.time_
 17 omega   88.00  116.00   1.0000    3.0000
omega____ theta____ kappa____ phi______ frames
    -      113.0000  -61.0000  -30.0000 28

#__ type_ start__ end____ width___ exp.time_
 18 omega   40.00   65.00   1.0000    3.0000
omega____ theta____ kappa____ phi______ frames
    -      113.0000  -30.0000 -150.0000 25

#__ type_ start__ end____ width___ exp.time_
 19 omega  124.00  167.00   1.0000    3.0000
omega____ theta____ kappa____ phi______ frames
    -      113.0000  153.0000  -90.0000 43

#__ type_ start__ end____ width___ exp.time_
 20 omega  101.00  130.00   1.0000    3.0000
omega____ theta____ kappa____ phi______ frames
    -      113.0000  112.0000  -30.0000 29

#__ type_ start__ end____ width___ exp.time_
 21 omega   35.00   60.00   1.0000    3.0000
omega____ theta____ kappa____ phi______ frames
    -      113.0000  -30.0000   90.0000 25

#__ type_ start__ end____ width___ exp.time_
 22 omega -114.00  -17.00   1.0000    1.0000
omega____ theta____ kappa____ phi______ frames
    -      -41.1287  -57.0000    0.0000 97

#__ type_ start__ end____ width___ exp.time_
 23 omega  -83.00  -58.00   1.0000    1.0000
omega____ theta____ kappa____ phi______ frames
    -      -41.1287 -153.0000   90.0000 25

#__ type_ start__ end____ width___ exp.time_
 24 omega  -49.00   17.00   1.0000    1.0000
omega____ theta____ kappa____ phi______ frames
    -      -41.1287   38.0000  -60.0000 66

#__ type_ start__ end____ width___ exp.time_
 25 omega   12.00  111.00   1.0000    1.0000
omega____ theta____ kappa____ phi______ frames
    -       41.1287   57.0000 -120.0000 99

#__ type_ start__ end____ width___ exp.time_
 26 omega  -40.00  -11.00   1.0000    3.0000
omega____ theta____ kappa____ phi______ frames
    -      -61.5000   30.0000 -150.0000 29

#__ type_ start__ end____ width___ exp.time_
 27 omega -100.00  -61.00   1.0000    3.0000
omega____ theta____ kappa____ phi______ frames
    -      -61.5000  -45.0000   30.0000 39

#__ type_ start__ end____ width___ exp.time_
 28 omega   31.00   80.00   1.0000    3.0000
omega____ theta____ kappa____ phi______ frames
    -      113.0000  -95.0000 -180.0000 49

#__ type_ start__ end____ width___ exp.time_
 29 omega  114.00  159.00   1.0000    3.0000
omega____ theta____ kappa____ phi______ frames
    -      113.0000   -5.0000   77.0782 45

#__ type_ start__ end____ width___ exp.time_
 30 omega   86.00  112.00   1.0000    3.0000
omega____ theta____ kappa____ phi______ frames
    -      113.0000  -82.0000  146.1539 26

#__ type_ start__ end____ width___ exp.time_
 31 omega   47.00   72.00   1.0000    3.0000
omega____ theta____ kappa____ phi______ frames
    -      113.0000  -61.0000   90.0000 25

#__ type_ start__ end____ width___ exp.time_
 32 omega   84.00  162.00   1.0000    3.0000
omega____ theta____ kappa____ phi______ frames
    -      113.0000   61.0000   30.0000 78

#__ type_ start__ end____ width___ exp.time_
 33 omega   54.00   80.00   1.0000    3.0000
omega____ theta____ kappa____ phi______ frames
    -      113.0000 -112.0000  -90.0000 26

#__ type_ start__ end____ width___ exp.time_
 34 omega   37.00   66.00   1.0000    3.0000
omega____ theta____ kappa____ phi______ frames
    -      113.0000  -30.0000  150.0000 29

#__ type_ start__ end____ width___ exp.time_
 35 omega  150.00  161.00   1.0000    3.0000
omega____ theta____ kappa____ phi______ frames
    -      113.0000  112.0000  150.0000 11
;
_diffrn_measurement_device_type 'SuperNova, Dual, Cu at zero, Atlas'
_diffrn_measurement_method '\w scans'
_diffrn_orient_matrix_UB_11 0.1132305000
_diffrn_orient_matrix_UB_12 0.0571959000
_diffrn_orient_matrix_UB_13 0.0204415000
_diffrn_orient_matrix_UB_21 0.0263416000
_diffrn_orient_matrix_UB_22 0.0277336000
_diffrn_orient_matrix_UB_23 -0.0514160000
_diffrn_orient_matrix_UB_31 -0.1512293000
_diffrn_orient_matrix_UB_32 0.0473455000
_diffrn_orient_matrix_UB_33 0.0053693000
_diffrn_radiation_monochromator mirror
_diffrn_radiation_type 'Cu K\a'
_diffrn_radiation_wavelength 1.5418
_diffrn_reflns_av_R_equivalents 0.0395
_diffrn_reflns_av_unetI/netI 0.0298
_diffrn_reflns_limit_h_max 7
_diffrn_reflns_limit_h_min -10
_diffrn_reflns_limit_k_max 24
_diffrn_reflns_limit_k_min -24
_diffrn_reflns_limit_l_max 34
_diffrn_reflns_limit_l_min -33
_diffrn_reflns_number 34999
_diffrn_reflns_theta_full 76.63
_diffrn_reflns_theta_max 76.63
_diffrn_reflns_theta_min 3.19
_diffrn_source 'SuperNova (Cu) X-ray Source'
_exptl_absorpt_coefficient_mu 8.558
_exptl_absorpt_correction_T_max 1.00000
_exptl_absorpt_correction_T_min 0.63237
_exptl_absorpt_correction_type multi-scan
_exptl_absorpt_process_details
;
CrysAlisPro, Agilent Technologies,
Version 1.171.36.20 (release 27-06-2012 CrysAlis171 .NET)
(compiled Jul 11 2012,15:38:31)
Empirical absorption correction using spherical harmonics,
 implemented in SCALE3 ABSPACK scaling algorithm.
;
_exptl_crystal_colour colorless
_exptl_crystal_density_diffrn 1.497
_exptl_crystal_density_method 'not measured'
_exptl_crystal_description prizm
_exptl_crystal_F_000 1992
_exptl_crystal_size_max 0.22
_exptl_crystal_size_mid 0.16
_exptl_crystal_size_min 0.12
_refine_diff_density_max 2.366
_refine_diff_density_min -1.121
_refine_diff_density_rms 0.105
_refine_ls_extinction_method none
_refine_ls_goodness_of_fit_ref 1.027
_refine_ls_hydrogen_treatment mixed
_refine_ls_matrix_type full
_refine_ls_number_parameters 493
_refine_ls_number_reflns 8963
_refine_ls_number_restraints 3
_refine_ls_restrained_S_all 1.029
_refine_ls_R_factor_all 0.0453
_refine_ls_R_factor_gt 0.0391
_refine_ls_shift/su_max 0.001
_refine_ls_shift/su_mean 0.000
_refine_ls_structure_factor_coef Fsqd
_refine_ls_weighting_details 'calc w=1/[\s^2^(Fo^2^)+(0.0583P)^2^+8.7398P] where P=(Fo^2^+2Fc^2^)/3'
_refine_ls_weighting_scheme calc
_refine_ls_wR_factor_gt 0.1017
_refine_ls_wR_factor_ref 0.1061
_reflns_number_gt 7942
_reflns_number_total 8963
_reflns_threshold_expression >2sigma(I)
_cod_data_source_file ja6b09133_si_002.cif
_cod_data_source_block tr1
_cod_database_code 4131065
_chemical_oxdiff_formula 'c20 h18 br1 pt1'
_reflns_odcompleteness_completeness 93.80
_reflns_odcompleteness_iscentric 1
_reflns_odcompleteness_theta 80.95

loop_
_space_group_symop_id
_space_group_symop_operation_xyz
1 'x, y, z'
2 '-x, y+1/2, -z+1/2'
3 '-x, -y, -z'
4 'x, -y-1/2, z-1/2'

loop_
_atom_site_label
_atom_site_type_symbol
_atom_site_fract_x
_atom_site_fract_y
_atom_site_fract_z
_atom_site_U_iso_or_equiv
_atom_site_adp_type
_atom_site_occupancy
_atom_site_symmetry_multiplicity
_atom_site_calc_flag
_atom_site_refinement_flags
_atom_site_disorder_assembly
_atom_site_disorder_group
Pd1 Pd 0.89458(3) 0.359788(13) 0.137192(8) 0.02102(8) Uani 1 1 d . . .
Pd2 Pd 0.86533(3) 0.416640(13) 0.308303(8) 0.02296(8) Uani 1 1 d . . .
S3 S 1.15230(13) 0.20726(5) 0.22994(3) 0.0347(2) Uani 1 1 d . . .
Cl2 Cl 0.69257(12) 0.50882(5) 0.33151(3) 0.0335(2) Uani 1 1 d . . .
Cl1 Cl 0.94358(11) 0.33131(5) 0.05652(3) 0.03096(19) Uani 1 1 d . . .
N3 N 0.8160(4) 0.42470(15) 0.23494(10) 0.0216(6) Uani 1 1 d . . .
C4 C 0.8832(4) 0.37863(19) 0.20864(12) 0.0237(7) Uani 1 1 d . . .
C24 C 1.0886(5) 0.27414(19) 0.35551(13) 0.0268(7) Uani 1 1 d . . .
N1 N 1.0390(4) 0.28204(16) 0.16136(11) 0.0272(6) Uani 1 1 d . . .
C7 C 0.9375(5) 0.41056(19) 0.37579(13) 0.0285(8) Uani 1 1 d . . .
N2 N 0.9758(4) 0.32974(16) 0.23493(10) 0.0267(6) Uani 1 1 d . . .
C9 C 0.6541(4) 0.56486(18) 0.04399(12) 0.0234(7) Uani 1 1 d . . .
C25 C 0.9638(5) 0.24379(19) 0.38320(14) 0.0277(7) Uani 1 1 d . . .
C8 C 0.5607(4) 0.51607(18) 0.06874(11) 0.0214(6) Uani 1 1 d . . .
N5 N 0.6495(3) 0.46579(15) 0.09422(10) 0.0230(6) Uani 1 1 d . . .
C17 C 0.8173(4) 0.53821(18) 0.19773(12) 0.0223(6) Uani 1 1 d . . .
C18 C 0.7306(5) 0.59408(19) 0.17935(12) 0.0268(7) Uani 1 1 d . . .
H18 H 0.7885 0.6316 0.1674 0.032 Uiso 1 1 calc R . .
C19 C 0.5589(5) 0.5949(2) 0.17856(14) 0.0316(8) Uani 1 1 d . . .
H19 H 0.5020 0.6326 0.1661 0.038 Uiso 1 1 calc R . .
C6 C 0.7402(4) 0.42983(18) 0.11441(12) 0.0232(7) Uani 1 1 d . . .
C20 C 0.4728(5) 0.5389(2) 0.19660(13) 0.0314(8) Uani 1 1 d . . .
H20 H 0.3577 0.5401 0.1968 0.038 Uiso 1 1 calc R . .
C10 C 0.5670(5) 0.61619(19) 0.01986(13) 0.0270(7) Uani 1 1 d . . .
H10 H 0.6247 0.6501 0.0034 0.032 Uiso 1 1 calc R . .
C15 C 0.2940(5) 0.4586(2) 0.09329(14) 0.0357(9) Uani 1 1 d . . .
H15A H 0.3115 0.4160 0.0766 0.054 Uiso 1 1 calc R . .
H15B H 0.1779 0.4693 0.0930 0.054 Uiso 1 1 calc R . .
H15C H 0.3329 0.4544 0.1260 0.054 Uiso 1 1 calc R . .
C1 C 1.0492(5) 0.27828(19) 0.20857(13) 0.0269(7) Uani 1 1 d . . .
C31 C 0.7997(5) 0.2246(2) 0.36056(16) 0.0389(9) Uani 1 1 d . . .
H31A H 0.7410 0.2656 0.3514 0.058 Uiso 1 1 calc R . .
H31B H 0.7355 0.1991 0.3834 0.058 Uiso 1 1 calc R . .
H31C H 0.8179 0.1968 0.3325 0.058 Uiso 1 1 calc R . .
C13 C 0.3869(4) 0.5150(2) 0.06867(12) 0.0253(7) Uani 1 1 d . . .
C21 C 0.5544(4) 0.4813(2) 0.21431(13) 0.0273(7) Uani 1 1 d . . .
C28 C 1.2691(5) 0.2782(2) 0.42475(14) 0.0310(8) Uani 1 1 d . . .
H28 H 1.3713 0.2887 0.4387 0.037 Uiso 1 1 calc R . .
C11 C 0.3960(5) 0.6177(2) 0.01986(14) 0.0311(8) Uani 1 1 d . . .
H11 H 0.3400 0.6526 0.0036 0.037 Uiso 1 1 calc R . .
C26 C 0.9948(5) 0.23270(19) 0.43208(13) 0.0298(8) Uani 1 1 d . . .
H26 H 0.9131 0.2131 0.4510 0.036 Uiso 1 1 calc R . .
C14 C 0.8403(4) 0.5617(2) 0.04432(13) 0.0276(7) Uani 1 1 d . . .
H14A H 0.8818 0.5722 0.0761 0.041 Uiso 1 1 calc R . .
H14B H 0.8827 0.5945 0.0217 0.041 Uiso 1 1 calc R . .
H14C H 0.8752 0.5163 0.0354 0.041 Uiso 1 1 calc R . .
C16 C 0.7272(4) 0.48196(18) 0.21473(11) 0.0212(6) Uani 1 1 d . . .
C29 C 1.2424(5) 0.2907(2) 0.37571(14) 0.0293(8) Uani 1 1 d . . .
C23 C 0.4616(5) 0.4197(2) 0.23280(16) 0.0400(10) Uani 1 1 d . . .
H23A H 0.4959 0.4104 0.2654 0.060 Uiso 1 1 calc R . .
H23B H 0.4850 0.3805 0.2130 0.060 Uiso 1 1 calc R . .
H23C H 0.3449 0.4290 0.2318 0.060 Uiso 1 1 calc R . .
C27 C 1.1457(5) 0.25051(19) 0.45302(13) 0.0305(8) Uani 1 1 d . . .
H27 H 1.1639 0.2439 0.4859 0.037 Uiso 1 1 calc R . .
C30 C 1.3751(5) 0.3232(3) 0.34510(16) 0.0409(10) Uani 1 1 d . . .
H30A H 1.3979 0.2939 0.3181 0.061 Uiso 1 1 calc R . .
H30B H 1.4742 0.3291 0.3641 0.061 Uiso 1 1 calc R . .
H30C H 1.3374 0.3672 0.3336 0.061 Uiso 1 1 calc R . .
C22 C 1.0036(5) 0.5385(2) 0.19941(15) 0.0338(8) Uani 1 1 d . . .
H22A H 1.0448 0.5027 0.1790 0.051 Uiso 1 1 calc R . .
H22B H 1.0413 0.5307 0.2319 0.051 Uiso 1 1 calc R . .
H22C H 1.0436 0.5822 0.1884 0.051 Uiso 1 1 calc R . .
N6 N 0.9777(4) 0.41434(17) 0.41541(11) 0.0305(7) Uani 1 1 d . . .
C5 C 0.9881(5) 0.33384(19) 0.28625(12) 0.0261(7) Uani 1 1 d . . .
C3 C 1.1112(5) 0.2261(2) 0.13926(14) 0.0341(9) Uani 1 1 d . . .
H3 H 1.1137 0.2203 0.1060 0.041 Uiso 1 1 calc R . .
C32 C 1.0205(6) 0.4147(2) 0.46472(14) 0.0336(9) Uani 1 1 d . . .
C12 C 0.3072(4) 0.5677(2) 0.04385(14) 0.0306(8) Uani 1 1 d . . .
H12 H 0.1922 0.5694 0.0433 0.037 Uiso 1 1 calc R . .
C37 C 1.1777(6) 0.4370(2) 0.47873(18) 0.0449(11) Uani 1 1 d . . .
C2 C 1.1781(6) 0.1807(2) 0.17085(15) 0.0417(10) Uani 1 1 d . . .
H2 H 1.2313 0.1402 0.1620 0.050 Uiso 1 1 calc R . .
C33 C 0.8993(7) 0.3916(2) 0.49655(15) 0.0417(10) Uani 1 1 d . . .
C38 C 1.2999(7) 0.4609(3) 0.4433(2) 0.0613(15) Uani 1 1 d . . .
H38A H 1.3305 0.4233 0.4228 0.092 Uiso 1 1 calc R . .
H38B H 1.3965 0.4779 0.4600 0.092 Uiso 1 1 calc R . .
H38C H 1.2523 0.4971 0.4240 0.092 Uiso 1 1 calc R . .
C39 C 0.7330(7) 0.3699(3) 0.47928(19) 0.0534(12) Uani 1 1 d . . .
H39A H 0.6865 0.4050 0.4589 0.080 Uiso 1 1 calc R . .
H39B H 0.6624 0.3627 0.5064 0.080 Uiso 1 1 calc R . .
H39C H 0.7422 0.3278 0.4613 0.080 Uiso 1 1 calc R . .
C34 C 0.9424(8) 0.3906(2) 0.54561(16) 0.0550(14) Uani 1 1 d . . .
H34 H 0.8663 0.3750 0.5680 0.066 Uiso 1 1 calc R . .
N4 N 1.0636(4) 0.28351(17) 0.30555(11) 0.0302(7) Uani 1 1 d . . .
C36 C 1.2118(8) 0.4349(2) 0.5291(2) 0.0618(18) Uani 1 1 d . . .
H36 H 1.3148 0.4490 0.5408 0.074 Uiso 1 1 calc R . .
C35 C 1.0944(10) 0.4124(3) 0.56085(19) 0.069(2) Uani 1 1 d . . .
H35 H 1.1196 0.4120 0.5937 0.082 Uiso 1 1 calc R . .
O1 O 0.6466(7) 0.3441(3) 0.6344(2) 0.0920(12) Uani 1 1 d . A .
C43 C 0.7672(11) 0.4377(4) 0.6761(3) 0.0774(16) Uani 0.739(9) 1 d PD A 1
H43A H 0.8729 0.4306 0.6614 0.116 Uiso 0.739(9) 1 calc PR A 1
H43B H 0.7827 0.4600 0.7067 0.116 Uiso 0.739(9) 1 calc PR A 1
H43C H 0.6996 0.4661 0.6555 0.116 Uiso 0.739(9) 1 calc PR A 1
C41 C 0.5825(10) 0.2744(4) 0.6385(3) 0.0920(12) Uani 1 1 d D . .
H41A H 0.4886 0.2734 0.6600 0.110 Uiso 1 1 calc R B 3
H41B H 0.6672 0.2437 0.6512 0.110 Uiso 1 1 calc R B 3
C42 C 0.6831(9) 0.3692(4) 0.6834(2) 0.0774(16) Uani 1 1 d D . .
H42A H 0.7557 0.3375 0.7005 0.093 Uiso 0.739(9) 1 calc PR A 1
H42B H 0.5821 0.3747 0.7015 0.093 Uiso 0.739(9) 1 calc PR A 1
H42C H 0.6063 0.4062 0.6903 0.093 Uiso 0.261(9) 1 calc PR A 2
H42D H 0.7934 0.3890 0.6835 0.093 Uiso 0.261(9) 1 calc PR A 2
C40 C 0.5298(10) 0.2527(4) 0.5876(3) 0.0920(12) Uani 1 1 d D C 3
H40A H 0.4620 0.2880 0.5733 0.138 Uiso 1 1 calc R C 3
H40B H 0.4679 0.2105 0.5892 0.138 Uiso 1 1 calc R C 3
H40C H 0.6263 0.2458 0.5684 0.138 Uiso 1 1 calc R C 3
C43A C 0.675(3) 0.3174(11) 0.7248(6) 0.0774(16) Uani 0.261(9) 1 d PD A 2
H43D H 0.6113 0.2782 0.7148 0.116 Uiso 0.261(9) 1 calc PR A 2
H43E H 0.6242 0.3386 0.7522 0.116 Uiso 0.261(9) 1 calc PR A 2
H43F H 0.7853 0.3030 0.7335 0.116 Uiso 0.261(9) 1 calc PR A 2

loop_
_atom_site_aniso_label
_atom_site_aniso_U_11
_atom_site_aniso_U_22
_atom_site_aniso_U_33
_atom_site_aniso_U_23
_atom_site_aniso_U_13
_atom_site_aniso_U_12
Pd1 0.02277(13) 0.02627(13) 0.01396(12) 0.00082(8) -0.00172(8) 0.00275(9)
Pd2 0.02840(14) 0.02617(13) 0.01423(12) 0.00072(9) -0.00242(9) 0.00299(10)
S3 0.0463(5) 0.0341(5) 0.0237(4) 0.0014(4) -0.0047(4) 0.0163(4)
Cl2 0.0434(5) 0.0323(4) 0.0245(4) -0.0055(3) -0.0063(3) 0.0091(4)
Cl1 0.0342(4) 0.0431(5) 0.0155(4) -0.0026(3) -0.0012(3) 0.0089(4)
N3 0.0248(14) 0.0254(14) 0.0145(13) 0.0009(11) -0.0031(10) 0.0028(11)
C4 0.0255(17) 0.0278(17) 0.0178(15) 0.0030(13) -0.0019(12) 0.0012(14)
C24 0.0341(19) 0.0277(17) 0.0185(16) 0.0040(13) 0.0003(14) 0.0085(15)
N1 0.0313(16) 0.0296(15) 0.0206(14) 0.0002(12) -0.0023(12) 0.0075(13)
C7 0.0327(19) 0.0292(18) 0.0235(18) 0.0015(14) 0.0000(14) 0.0045(15)
N2 0.0339(16) 0.0297(15) 0.0164(14) 0.0018(12) -0.0015(11) 0.0089(13)
C9 0.0243(17) 0.0282(17) 0.0176(15) -0.0035(13) -0.0021(12) 0.0025(14)
C25 0.0288(18) 0.0277(17) 0.0265(18) 0.0011(14) 0.0005(14) 0.0020(14)
C8 0.0211(16) 0.0268(16) 0.0162(15) -0.0025(12) -0.0050(12) 0.0060(13)
N5 0.0224(14) 0.0284(14) 0.0180(13) -0.0007(11) -0.0015(11) 0.0012(12)
C17 0.0255(17) 0.0240(16) 0.0172(15) -0.0028(13) -0.0012(12) -0.0011(13)
C18 0.0359(19) 0.0265(17) 0.0180(16) -0.0025(13) -0.0040(14) 0.0001(15)
C19 0.038(2) 0.0315(18) 0.0253(18) -0.0035(15) -0.0063(15) 0.0145(16)
C6 0.0250(17) 0.0293(17) 0.0154(15) -0.0013(13) 0.0015(12) -0.0023(14)
C20 0.0226(17) 0.048(2) 0.0237(17) -0.0046(16) -0.0032(13) 0.0075(16)
C10 0.0308(18) 0.0241(16) 0.0259(17) -0.0015(14) -0.0045(14) 0.0001(14)
C15 0.0254(18) 0.053(2) 0.0284(19) -0.0047(18) 0.0017(15) -0.0084(18)
C1 0.0299(18) 0.0286(17) 0.0222(17) 0.0011(14) -0.0024(13) 0.0047(15)
C31 0.040(2) 0.041(2) 0.035(2) 0.0003(18) -0.0065(17) -0.0006(19)
C13 0.0209(16) 0.0353(19) 0.0196(16) -0.0088(14) -0.0018(12) 0.0006(14)
C21 0.0225(17) 0.0378(19) 0.0216(17) -0.0019(14) 0.0017(13) -0.0028(15)
C28 0.0322(19) 0.0355(19) 0.0250(18) 0.0037(15) -0.0057(14) 0.0041(16)
C11 0.0324(19) 0.0293(18) 0.0313(19) -0.0054(15) -0.0128(15) 0.0098(16)
C26 0.036(2) 0.0282(18) 0.0255(18) 0.0060(14) 0.0042(15) 0.0046(15)
C14 0.0231(17) 0.0331(18) 0.0266(18) 0.0011(14) -0.0017(13) -0.0014(14)
C16 0.0220(16) 0.0264(16) 0.0152(14) 0.0009(12) -0.0026(12) 0.0028(13)
C29 0.0295(18) 0.0326(19) 0.0261(18) 0.0065(15) 0.0037(14) 0.0071(15)
C23 0.032(2) 0.054(3) 0.035(2) 0.0080(19) 0.0008(16) -0.0091(19)
C27 0.041(2) 0.0292(18) 0.0215(17) 0.0060(14) -0.0029(15) 0.0064(16)
C30 0.035(2) 0.053(3) 0.035(2) 0.0116(19) 0.0080(17) -0.0002(19)
C22 0.0262(19) 0.039(2) 0.036(2) 0.0000(17) -0.0002(15) -0.0038(16)
N6 0.0370(17) 0.0364(17) 0.0178(15) -0.0010(12) -0.0069(12) 0.0066(14)
C5 0.0298(18) 0.0312(18) 0.0174(16) 0.0032(13) 0.0009(13) 0.0064(15)
C3 0.040(2) 0.037(2) 0.0254(18) -0.0072(16) -0.0055(15) 0.0143(17)
C32 0.051(2) 0.0300(19) 0.0195(18) -0.0041(14) -0.0157(16) 0.0088(17)
C12 0.0206(17) 0.042(2) 0.0290(19) -0.0124(16) -0.0064(14) 0.0059(15)
C37 0.055(3) 0.030(2) 0.049(3) -0.0026(19) -0.025(2) 0.006(2)
C2 0.054(3) 0.041(2) 0.030(2) -0.0065(18) -0.0057(18) 0.020(2)
C33 0.072(3) 0.031(2) 0.0220(19) 0.0008(16) -0.0017(19) 0.011(2)
C38 0.049(3) 0.043(3) 0.092(5) -0.009(3) -0.015(3) 0.001(2)
C39 0.062(3) 0.053(3) 0.045(3) -0.004(2) 0.015(2) 0.002(2)
C34 0.105(5) 0.037(2) 0.023(2) -0.0011(18) -0.003(2) 0.007(3)
N4 0.0402(18) 0.0309(16) 0.0194(14) 0.0033(12) 0.0005(12) 0.0098(14)
C36 0.086(4) 0.031(2) 0.067(4) -0.009(2) -0.054(3) 0.008(2)
C35 0.141(6) 0.035(2) 0.029(2) 0.0014(19) -0.033(3) 0.004(3)
O1 0.080(2) 0.086(2) 0.111(3) -0.009(2) 0.014(2) 0.011(2)
C43 0.078(3) 0.116(5) 0.037(2) -0.010(3) -0.009(2) -0.002(3)
C41 0.080(2) 0.086(2) 0.111(3) -0.009(2) 0.014(2) 0.011(2)
C42 0.078(3) 0.116(5) 0.037(2) -0.010(3) -0.009(2) -0.002(3)
C40 0.080(2) 0.086(2) 0.111(3) -0.009(2) 0.014(2) 0.011(2)
C43A 0.078(3) 0.116(5) 0.037(2) -0.010(3) -0.009(2) -0.002(3)

loop_
_atom_type_symbol
_atom_type_description
_atom_type_scat_dispersion_real
_atom_type_scat_dispersion_imag
_atom_type_scat_source
C C 0.0181 0.0091 'International Tables Vol C Tables 4.2.6.8 and 6.1.1.4'
H H 0.0000 0.0000 'International Tables Vol C Tables 4.2.6.8 and 6.1.1.4'
Cl Cl 0.3639 0.7018 'International Tables Vol C Tables 4.2.6.8 and 6.1.1.4'
N N 0.0311 0.0180 'International Tables Vol C Tables 4.2.6.8 and 6.1.1.4'
S S 0.3331 0.5567 'International Tables Vol C Tables 4.2.6.8 and 6.1.1.4'
Pd Pd 0.1215 3.9337 'International Tables Vol C Tables 4.2.6.8 and 6.1.1.4'
O O 0.0492 0.0322 'International Tables Vol C Tables 4.2.6.8 and 6.1.1.4'

loop_
_geom_angle_atom_site_label_1
_geom_angle_atom_site_label_2
_geom_angle_atom_site_label_3
_geom_angle
C4 Pd1 Cl1 172.13(10)
N1 Pd1 Cl1 92.06(9)
N1 Pd1 C4 81.00(13)
C6 Pd1 Cl1 88.34(10)
C6 Pd1 C4 98.87(14)
C6 Pd1 N1 175.41(14)
N3 Pd2 Cl2 95.92(8)
C7 Pd2 Cl2 87.43(11)
C7 Pd2 N3 173.69(14)
C7 Pd2 C5 95.82(15)
C5 Pd2 Cl2 173.68(11)
C5 Pd2 N3 81.37(13)
C1 S3 C2 88.70(19)
C4 N3 Pd2 115.4(2)
C4 N3 C16 122.3(3)
C16 N3 Pd2 122.0(2)
N3 C4 Pd1 135.4(3)
N3 C4 N2 113.8(3)
N2 C4 Pd1 110.8(2)
C25 C24 N4 119.8(3)
C29 C24 C25 121.3(3)
C29 C24 N4 118.7(3)
C1 N1 Pd1 113.7(2)
C1 N1 C3 112.2(3)
C3 N1 Pd1 133.5(3)
N6 C7 Pd2 172.8(3)
C4 N2 C5 120.6(3)
C1 N2 C4 116.4(3)
C1 N2 C5 123.0(3)
C8 C9 C14 121.0(3)
C10 C9 C8 116.8(3)
C10 C9 C14 122.2(3)
C24 C25 C31 120.7(3)
C26 C25 C24 118.4(3)
C26 C25 C31 120.9(4)
C9 C8 N5 116.4(3)
C9 C8 C13 123.8(3)
N5 C8 C13 119.8(3)
C6 N5 C8 171.1(3)
C18 C17 C16 118.3(3)
C18 C17 C22 120.6(3)
C16 C17 C22 121.1(3)
C17 C18 H18 119.5
C17 C18 C19 121.0(4)
C19 C18 H18 119.5
C18 C19 H19 120.3
C18 C19 C20 119.4(3)
C20 C19 H19 120.3
N5 C6 Pd1 169.3(3)
C19 C20 H20 119.3
C21 C20 C19 121.5(3)
C21 C20 H20 119.3
C9 C10 H10 119.5
C11 C10 C9 121.0(4)
C11 C10 H10 119.5
H15A C15 H15B 109.5
H15A C15 H15C 109.5
H15B C15 H15C 109.5
C13 C15 H15A 109.5
C13 C15 H15B 109.5
C13 C15 H15C 109.5
N1 C1 S3 114.4(3)
N1 C1 N2 117.8(3)
N2 C1 S3 127.7(3)
C25 C31 H31A 109.5
C25 C31 H31B 109.5
C25 C31 H31C 109.5
H31A C31 H31B 109.5
H31A C31 H31C 109.5
H31B C31 H31C 109.5
C8 C13 C15 121.2(3)
C12 C13 C8 116.5(3)
C12 C13 C15 122.3(3)
C20 C21 C16 117.8(3)
C20 C21 C23 121.8(3)
C16 C21 C23 120.4(4)
C29 C28 H28 119.5
C27 C28 H28 119.5
C27 C28 C29 121.1(4)
C10 C11 H11 119.7
C10 C11 C12 120.7(4)
C12 C11 H11 119.7
C25 C26 H26 119.5
C27 C26 C25 121.0(4)
C27 C26 H26 119.5
C9 C14 H14A 109.5
C9 C14 H14B 109.5
C9 C14 H14C 109.5
H14A C14 H14B 109.5
H14A C14 H14C 109.5
H14B C14 H14C 109.5
C17 C16 N3 118.6(3)
C21 C16 N3 119.4(3)
C21 C16 C17 122.0(3)
C24 C29 C28 118.5(3)
C24 C29 C30 120.3(3)
C28 C29 C30 121.2(4)
C21 C23 H23A 109.5
C21 C23 H23B 109.5
C21 C23 H23C 109.5
H23A C23 H23B 109.5
H23A C23 H23C 109.5
H23B C23 H23C 109.5
C28 C27 C26 119.7(4)
C28 C27 H27 120.2
C26 C27 H27 120.2
C29 C30 H30A 109.5
C29 C30 H30B 109.5
C29 C30 H30C 109.5
H30A C30 H30B 109.5
H30A C30 H30C 109.5
H30B C30 H30C 109.5
C17 C22 H22A 109.5
C17 C22 H22B 109.5
C17 C22 H22C 109.5
H22A C22 H22B 109.5
H22A C22 H22C 109.5
H22B C22 H22C 109.5
C7 N6 C32 175.9(4)
N2 C5 Pd2 108.8(2)
N4 C5 Pd2 137.1(3)
N4 C5 N2 113.9(3)
N1 C3 H3 123.4
C2 C3 N1 113.2(4)
C2 C3 H3 123.4
C37 C32 N6 119.0(4)
C37 C32 C33 124.5(4)
C33 C32 N6 116.5(4)
C13 C12 H12 119.4
C11 C12 C13 121.2(3)
C11 C12 H12 119.4
C32 C37 C38 121.8(4)
C32 C37 C36 115.5(5)
C36 C37 C38 122.7(5)
S3 C2 H2 124.3
C3 C2 S3 111.4(3)
C3 C2 H2 124.3
C32 C33 C39 121.7(4)
C34 C33 C32 116.7(5)
C34 C33 C39 121.5(5)
C37 C38 H38A 109.5
C37 C38 H38B 109.5
C37 C38 H38C 109.5
H38A C38 H38B 109.5
H38A C38 H38C 109.5
H38B C38 H38C 109.5
C33 C39 H39A 109.5
C33 C39 H39B 109.5
C33 C39 H39C 109.5
H39A C39 H39B 109.5
H39A C39 H39C 109.5
H39B C39 H39C 109.5
C33 C34 H34 119.7
C35 C34 C33 120.6(5)
C35 C34 H34 119.7
C5 N4 C24 125.2(3)
C37 C36 H36 119.6
C35 C36 C37 120.8(5)
C35 C36 H36 119.6
C34 C35 C36 121.9(5)
C34 C35 H35 119.1
C36 C35 H35 119.1
C41 O1 C42 107.6(6)
C42 C43 H43A 109.5
C42 C43 H43B 109.5
C42 C43 H43C 109.5
O1 C41 H41A 110.5
O1 C41 H41B 110.5
O1 C41 C40 106.2(7)
H41A C41 H41B 108.7
C40 C41 H41A 110.5
C40 C41 H41B 110.5
O1 C42 C43 104.7(6)
O1 C42 H42A 110.8
O1 C42 H42B 110.8
O1 C42 H42C 107.9
O1 C42 H42D 107.9
O1 C42 C43A 117.8(11)
C43 C42 H42A 110.8
C43 C42 H42B 110.8
C43 C42 H42C 70.3
C43 C42 H42D 40.2
C43 C42 C43A 134.8(11)
H42A C42 H42B 108.9
H42A C42 H42C 139.2
H42A C42 H42D 72.6
H42B C42 H42C 43.3
H42B C42 H42D 137.2
H42C C42 H42D 107.2
C43A C42 H42A 41.0
C43A C42 H42B 68.9
C43A C42 H42C 107.9
C43A C42 H42D 107.9
C41 C40 H40A 109.5
C41 C40 H40B 109.5
C41 C40 H40C 109.5
C42 C43A H43D 109.5
C42 C43A H43E 109.5
C42 C43A H43F 109.5
H43D C43A H43E 109.5
H43D C43A H43F 109.5
H43E C43A H43F 109.5

loop_
_geom_bond_atom_site_label_1
_geom_bond_atom_site_label_2
_geom_bond_distance
Pd1 Cl1 2.3426(8)
Pd1 C4 2.018(3)
Pd1 N1 2.018(3)
Pd1 C6 1.945(4)
Pd2 Cl2 2.3650(9)
Pd2 N3 2.073(3)
Pd2 C7 1.956(4)
Pd2 C5 1.990(4)
S3 C1 1.713(4)
S3 C2 1.733(4)
N3 C4 1.280(5)
N3 C16 1.434(4)
C4 N2 1.407(4)
C24 C25 1.405(5)
C24 C29 1.394(5)
C24 N4 1.409(4)
N1 C1 1.312(5)
N1 C3 1.381(5)
C7 N6 1.144(5)
N2 C1 1.378(5)
N2 C5 1.427(4)
C9 C8 1.398(5)
C9 C10 1.387(5)
C9 C14 1.505(5)
C25 C31 1.506(6)
C25 C26 1.391(5)
C8 N5 1.398(4)
C8 C13 1.404(5)
N5 C6 1.152(5)
C17 C18 1.385(5)
C17 C16 1.398(5)
C17 C22 1.505(5)
C18 H18 0.9300
C18 C19 1.387(6)
C19 H19 0.9300
C19 C20 1.388(6)
C20 H20 0.9300
C20 C21 1.386(6)
C10 H10 0.9300
C10 C11 1.382(5)
C15 H15A 0.9600
C15 H15B 0.9600
C15 H15C 0.9600
C15 C13 1.497(5)
C31 H31A 0.9600
C31 H31B 0.9600
C31 H31C 0.9600
C13 C12 1.387(5)
C21 C16 1.396(5)
C21 C23 1.505(5)
C28 H28 0.9300
C28 C29 1.395(5)
C28 C27 1.385(6)
C11 H11 0.9300
C11 C12 1.383(6)
C26 H26 0.9300
C26 C27 1.387(6)
C14 H14A 0.9600
C14 H14B 0.9600
C14 H14C 0.9600
C29 C30 1.514(5)
C23 H23A 0.9600
C23 H23B 0.9600
C23 H23C 0.9600
C27 H27 0.9300
C30 H30A 0.9600
C30 H30B 0.9600
C30 H30C 0.9600
C22 H22A 0.9600
C22 H22B 0.9600
C22 H22C 0.9600
N6 C32 1.406(5)
C5 N4 1.267(5)
C3 H3 0.9300
C3 C2 1.351(6)
C32 C37 1.392(6)
C32 C33 1.401(7)
C12 H12 0.9300
C37 C38 1.478(8)
C37 C36 1.421(7)
C2 H2 0.9300
C33 C39 1.482(8)
C33 C34 1.399(6)
C38 H38A 0.9600
C38 H38B 0.9600
C38 H38C 0.9600
C39 H39A 0.9600
C39 H39B 0.9600
C39 H39C 0.9600
C34 H34 0.9300
C34 C35 1.361(9)
C36 H36 0.9300
C36 C35 1.373(10)
C35 H35 0.9300
O1 C41 1.454(10)
O1 C42 1.470(8)
C43 H43A 0.9600
C43 H43B 0.9600
C43 H43C 0.9600
C43 C42 1.510(5)
C41 H41A 0.9700
C41 H41B 0.9700
C41 C40 1.529(5)
C42 H42A 0.9700
C42 H42B 0.9700
C42 H42C 0.9700
C42 H42D 0.9700
C42 C43A 1.529(5)
C40 H40A 0.9600
C40 H40B 0.9600
C40 H40C 0.9600
C43A H43D 0.9600
C43A H43E 0.9600
C43A H43F 0.9600

loop_
_geom_torsion_atom_site_label_1
_geom_torsion_atom_site_label_2
_geom_torsion_atom_site_label_3
_geom_torsion_atom_site_label_4
_geom_torsion
Pd1 C4 N2 C1 -2.4(4)
Pd1 C4 N2 C5 178.7(3)
Pd1 N1 C1 S3 173.19(18)
Pd1 N1 C1 N2 -5.8(4)
Pd1 N1 C3 C2 -170.4(3)
Pd2 N3 C4 Pd1 -176.5(2)
Pd2 N3 C4 N2 1.4(4)
Pd2 N3 C16 C17 93.2(3)
Pd2 N3 C16 C21 -84.3(4)
Pd2 C7 N6 C32 139(5)
Pd2 C5 N4 C24 -3.4(7)
Cl2 Pd2 N3 C4 -176.2(3)
Cl2 Pd2 N3 C16 10.1(3)
Cl2 Pd2 C7 N6 -34(3)
Cl2 Pd2 C5 N2 66.8(10)
Cl2 Pd2 C5 N4 -108.2(9)
Cl1 Pd1 C4 N3 149.1(6)
Cl1 Pd1 C4 N2 -28.8(9)
Cl1 Pd1 N1 C1 179.6(3)
Cl1 Pd1 N1 C3 -11.0(4)
Cl1 Pd1 C6 N5 16.7(17)
N3 Pd2 C7 N6 89(3)
N3 Pd2 C5 N2 1.8(2)
N3 Pd2 C5 N4 -173.2(5)
N3 C4 N2 C1 179.2(3)
N3 C4 N2 C5 0.3(5)
C4 Pd1 N1 C1 3.3(3)
C4 Pd1 N1 C3 172.7(4)
C4 Pd1 C6 N5 -166.5(16)
C4 N3 C16 C17 -80.1(4)
C4 N3 C16 C21 102.4(4)
C4 N2 C1 S3 -173.3(3)
C4 N2 C1 N1 5.5(5)
C4 N2 C5 Pd2 -1.8(4)
C4 N2 C5 N4 174.5(3)
C24 C25 C26 C27 -0.6(6)
N1 Pd1 C4 N3 177.5(4)
N1 Pd1 C4 N2 -0.4(2)
N1 Pd1 C6 N5 -78(2)
N1 C3 C2 S3 -0.1(5)
C7 Pd2 N3 C4 62.0(13)
C7 Pd2 N3 C16 -111.8(12)
C7 Pd2 C5 N2 -172.5(3)
C7 Pd2 C5 N4 12.5(5)
C7 N6 C32 C37 145(6)
C7 N6 C32 C33 -35(6)
N2 C5 N4 C24 -178.2(4)
C9 C8 N5 C6 14(2)
C9 C8 C13 C15 176.0(3)
C9 C8 C13 C12 -2.6(5)
C9 C10 C11 C12 -0.3(6)
C25 C24 C29 C28 -1.8(6)
C25 C24 C29 C30 179.9(4)
C25 C24 N4 C5 83.8(5)
C25 C26 C27 C28 -1.6(6)
C8 C9 C10 C11 -1.1(5)
C8 N5 C6 Pd1 -99(3)
C8 C13 C12 C11 1.1(5)
N5 C8 C13 C15 -3.3(5)
N5 C8 C13 C12 178.1(3)
C17 C18 C19 C20 0.2(5)
C18 C17 C16 N3 -178.4(3)
C18 C17 C16 C21 -1.0(5)
C18 C19 C20 C21 -1.7(6)
C19 C20 C21 C16 1.8(5)
C19 C20 C21 C23 -178.5(4)
C6 Pd1 C4 N3 -7.1(4)
C6 Pd1 C4 N2 174.9(2)
C6 Pd1 N1 C1 -85.5(17)
C6 Pd1 N1 C3 83.9(17)
C20 C21 C16 N3 177.0(3)
C20 C21 C16 C17 -0.4(5)
C10 C9 C8 N5 -178.0(3)
C10 C9 C8 C13 2.6(5)
C10 C11 C12 C13 0.3(6)
C15 C13 C12 C11 -177.5(3)
C1 S3 C2 C3 0.8(4)
C1 N1 C3 C2 -0.9(5)
C1 N2 C5 Pd2 179.4(3)
C1 N2 C5 N4 -4.3(5)
C31 C25 C26 C27 -179.8(4)
C13 C8 N5 C6 -166(2)
C14 C9 C8 N5 1.3(5)
C14 C9 C8 C13 -178.0(3)
C14 C9 C10 C11 179.6(3)
C16 N3 C4 Pd1 -2.8(6)
C16 N3 C4 N2 175.2(3)
C16 C17 C18 C19 1.1(5)
C29 C24 C25 C31 -178.4(4)
C29 C24 C25 C26 2.3(6)
C29 C24 N4 C5 -100.9(5)
C29 C28 C27 C26 2.1(6)
C23 C21 C16 N3 -2.8(5)
C23 C21 C16 C17 179.8(3)
C27 C28 C29 C24 -0.5(6)
C27 C28 C29 C30 177.9(4)
C22 C17 C18 C19 -178.7(3)
C22 C17 C16 N3 1.4(5)
C22 C17 C16 C21 178.8(3)
N6 C32 C37 C38 0.7(6)
N6 C32 C37 C36 -179.2(4)
N6 C32 C33 C39 -1.8(6)
N6 C32 C33 C34 178.8(4)
C5 Pd2 N3 C4 -1.9(3)
C5 Pd2 N3 C16 -175.7(3)
C5 Pd2 C7 N6 152(3)
C5 N2 C1 S3 5.6(6)
C5 N2 C1 N1 -175.6(3)
C3 N1 C1 S3 1.5(4)
C3 N1 C1 N2 -177.5(3)
C32 C37 C36 C35 -0.2(7)
C32 C33 C34 C35 0.9(7)
C37 C32 C33 C39 178.8(4)
C37 C32 C33 C34 -0.6(6)
C37 C36 C35 C34 0.6(8)
C2 S3 C1 N1 -1.3(3)
C2 S3 C1 N2 177.5(4)
C33 C32 C37 C38 -179.9(4)
C33 C32 C37 C36 0.2(6)
C33 C34 C35 C36 -1.0(8)
C38 C37 C36 C35 179.9(5)
C39 C33 C34 C35 -178.4(5)
N4 C24 C25 C31 -3.3(5)
N4 C24 C25 C26 177.5(3)
N4 C24 C29 C28 -177.0(3)
N4 C24 C29 C30 4.6(6)
C41 O1 C42 C43 173.6(6)
C41 O1 C42 C43A 9.5(14)
C42 O1 C41 C40 174.5(6)
